data_7009169
loop_
_publ_author_name
'Deacon, Glen B.'
'Delbridge, Ewan E.'
'Forsyth, Craig M.'
'Skelton, Brian W.'
'White, Allan H.'

_publ_section_title
;
 Novel pyrazolate coordination modes and unusual
 Tl&#x200A;&#x200A;&#x00B7;&#x2005;&#x00B7;&#x2005;&#x00B7;&#x200A;&#x200A;Tl
 or Tl-\p-(phenyl) interactions in the crystal structures of
 [{Tl3(Ph2pz)3}n], [{Tl4(Ph2pz)4}n], [{Tl4(Ph2pz)3(OH)}2] and
 [{Tl4(MePhpz)3(OH)}n] (Ph2pz&#x2005;=&#x2005;3,5-diphenylpyrazolate;
 MePhpz&#x2005;=&#x2005;3-methyl-5-phenylpyrazolate)
;
_journal_issue 5
_journal_name_full 'Journal of the Chemical Society, Dalton Transactions'
_journal_page_first 745
_journal_paper_doi 10.1039/a909048g
_journal_year 2000
_chemical_formula_sum 'C30.5 H29 Cl N6 O Tl4'
_chemical_formula_weight 1348.59
_space_group_IT_number 14
_symmetry_cell_setting monoclinic
_symmetry_space_group_name_Hall '-P 2yn'
_symmetry_space_group_name_H-M 'P 1 21/n 1'
_cell_angle_alpha 90.00000
_cell_angle_beta 97.516(3)
_cell_angle_gamma 90.00000
_cell_formula_units_Z 4
_cell_length_a 7.3310(10)
_cell_length_b 26.592(5)
_cell_length_c 18.044(3)
_cell_measurement_reflns_used 8192
_cell_measurement_temperature 153
_cell_measurement_theta_max 26
_cell_measurement_theta_min 2
_cell_volume 3487.4(10)
_computing_cell_refinement 'Siemens SAINT (Siemens, 1995)'
_computing_data_collection 'Siemens SMART (Siemens, 1995)'
_computing_data_reduction 'xtal ADDREF SORTRF'
_computing_molecular_graphics xtal
_computing_publication_material 'xtal BONDLA CIFIO'
_computing_structure_refinement 'xtal CRYLSQ'
_computing_structure_solution xtal
_diffrn_ambient_temperature 153
_diffrn_measurement_device_type
;
Bruker SMART CCD diffractometer
;
_diffrn_measurement_method '\w scans'
_diffrn_radiation_detector 'CCD area detector'
_diffrn_radiation_monochromator graphite
_diffrn_radiation_source 'sealed tube'
_diffrn_radiation_type 'Mo K\a'
_diffrn_radiation_wavelength .71073
_diffrn_reflns_av_R_equivalents .101
_diffrn_reflns_av_sigmaI/netI .085
_diffrn_reflns_limit_h_max 8
_diffrn_reflns_limit_h_min -8
_diffrn_reflns_limit_k_max 31
_diffrn_reflns_limit_k_min 0
_diffrn_reflns_limit_l_max 21
_diffrn_reflns_limit_l_min 0
_diffrn_reflns_number 40698
_diffrn_reflns_theta_max 24.79
_diffrn_reflns_theta_min 1.37
_diffrn_standards_decay_% 0
_exptl_absorpt_coefficient_mu 18.535
_exptl_absorpt_correction_T_max .894
_exptl_absorpt_correction_T_min .343
_exptl_absorpt_correction_type multi-scan
_exptl_absorpt_process_details
;
 SADABS; Sheldrick, 1996
;
_exptl_crystal_colour colourless
_exptl_crystal_density_diffrn 2.569
_exptl_crystal_description flake
_exptl_crystal_F_000 2412
_exptl_crystal_size_max .12
_exptl_crystal_size_mid .08
_exptl_crystal_size_min .03
_refine_diff_density_max 4.49
_refine_diff_density_min -2.872
_refine_ls_abs_structure_details none
_refine_ls_extinction_coef 4269(283)
_refine_ls_extinction_expression 'Eq22 p292 "Cryst. Comp." Munksgaard 1970'
_refine_ls_extinction_method Zachariasen
_refine_ls_goodness_of_fit_all 1.782
_refine_ls_goodness_of_fit_ref 1.936
_refine_ls_hydrogen_treatment noref
_refine_ls_matrix_type full
_refine_ls_number_constraints 0
_refine_ls_number_parameters 208
_refine_ls_number_reflns 4469
_refine_ls_number_restraints 0
_refine_ls_R_factor_all .094
_refine_ls_R_factor_gt .067
_refine_ls_shift/su_max .012
_refine_ls_shift/su_mean .001
_refine_ls_structure_factor_coef F
_refine_ls_weighting_scheme calc
_refine_ls_wR_factor_all .09
_refine_ls_wR_factor_ref .087
_reflns_d_resolution_high .847
_reflns_d_resolution_low 14.799
_reflns_Friedel_coverage 0
_reflns_limit_h_max 8
_reflns_limit_h_min 0
_reflns_limit_k_max 31
_reflns_limit_k_min 0
_reflns_limit_l_max 21
_reflns_limit_l_min -21
_reflns_number_gt 4469
_reflns_number_total 6010
_reflns_threshold_expression 'F    > 4.00 sig(F   )'
_cod_data_source_file a909048g.txt
_cod_data_source_block tlmppz
_cod_original_sg_symbol_Hall -p_2yn
_cod_original_sg_symbol_H-M P_1_21/n_1
_cod_original_formula_sum 'C30.5 H29 Cl1 N6 O1 Tl4'
_cod_database_code 7009169

loop_
_symmetry_equiv_pos_as_xyz
+x,+y,+z
1/2-x,1/2+y,1/2-z
-x,-y,-z
1/2+x,1/2-y,1/2+z

loop_
_atom_site_label
_atom_site_fract_x
_atom_site_fract_y
_atom_site_fract_z
_atom_site_U_iso_or_equiv
_atom_site_adp_type
_atom_site_calc_flag
_atom_site_calc_attached_atom
_atom_site_occupancy
_atom_site_disorder_assembly
_atom_site_disorder_group
Tl1 .80268(14) .33574(4) .80371(5) .0302(6) Uani ? ? 1.00000 ? ?
Tl2 .27401(14) .30123(4) .88427(6) .0346(6) Uani ? ? 1.00000 ? ?
Tl3 .30653(15) .34913(5) .67106(6) .0393(7) Uani ? ? 1.00000 ? ?
Tl4 .45947(15) .20138(4) .75010(6) .0346(6) Uani ? ? 1.00000 ? ?
O0 .273(2) .2781(7) .7523(10) .038(5) Uiso ? ? 1.00000 ? ?
N11 .618(3) .3037(9) .6519(13) .042(6) Uiso ? ? 1.00000 ? ?
N12 .685(3) .2646(8) .6965(11) .032(5) Uiso ? ? 1.00000 ? ?
C13 .825(3) .2436(10) .6648(13) .028(6) Uiso ? ? 1.00000 ? ?
C131 .917(4) .1986(10) .6955(14) .032(6) Uiso ? ? 1.00000 ? ?
C132 .933(4) .1851(11) .7720(14) .036(7) Uiso ? ? 1.00000 ? ?
C133 1.015(4) .1424(11) .7997(15) .039(7) Uiso ? ? 1.00000 ? ?
C134 1.093(4) .1091(13) .7488(16) .051(8) Uiso ? ? 1.00000 ? ?
C135 1.086(4) .1222(12) .6739(16) .046(8) Uiso ? ? 1.00000 ? ?
C136 1.004(4) .1655(11) .6499(14) .035(7) Uiso ? ? 1.00000 ? ?
C14 .848(4) .2725(11) .6002(14) .034(7) Uiso ? ? 1.00000 ? ?
C15 .722(4) .3072(11) .5956(15) .038(7) Uiso ? ? 1.00000 ? ?
C151 .678(4) .3465(13) .5336(17) .052(8) Uiso ? ? 1.00000 ? ?
N21 .600(3) .2348(9) .8829(11) .034(5) Uiso ? ? 1.00000 ? ?
N22 .644(3) .2846(8) .8973(11) .028(5) Uiso ? ? 1.00000 ? ?
C23 .746(3) .2869(10) .9672(13) .026(6) Uiso ? ? 1.00000 ? ?
C231 .812(3) .3349(10) .9980(12) .024(5) Uiso ? ? 1.00000 ? ?
C232 .727(4) .3806(11) .9776(14) .032(6) Uiso ? ? 1.00000 ? ?
C233 .795(4) .4251(10) 1.0062(13) .032(6) Uiso ? ? 1.00000 ? ?
C234 .953(4) .4270(11) 1.0590(14) .035(7) Uiso ? ? 1.00000 ? ?
C235 1.036(4) .3822(11) 1.0785(14) .035(7) Uiso ? ? 1.00000 ? ?
C236 .975(3) .3384(9) 1.0474(11) .018(5) Uiso ? ? 1.00000 ? ?
C24 .768(4) .2373(11) .9943(15) .039(7) Uiso ? ? 1.00000 ? ?
C25 .673(4) .2067(10) .9402(14) .032(6) Uiso ? ? 1.00000 ? ?
C251 .640(4) .1533(13) .9384(17) .052(8) Uiso ? ? 1.00000 ? ?
N31 .368(3) .3856(8) .8296(11) .032(5) Uiso ? ? 1.00000 ? ?
N32 .511(3) .3945(8) .7894(11) .030(5) Uiso ? ? 1.00000 ? ?
C33 .549(3) .4445(10) .7909(13) .029(6) Uiso ? ? 1.00000 ? ?
C331 .696(4) .4665(11) .7551(14) .035(6) Uiso ? ? 1.00000 ? ?
C332 .777(4) .4397(11) .7004(15) .042(7) Uiso ? ? 1.00000 ? ?
C333 .927(4) .4590(12) .6682(15) .041(7) Uiso ? ? 1.00000 ? ?
C334 .992(5) .5071(14) .6928(18) .061(9) Uiso ? ? 1.00000 ? ?
C335 .907(4) .5335(13) .7447(17) .053(9) Uiso ? ? 1.00000 ? ?
C336 .767(4) .5130(11) .7749(14) .038(7) Uiso ? ? 1.00000 ? ?
C34 .419(4) .4685(11) .8312(14) .035(7) Uiso ? ? 1.00000 ? ?
C35 .314(4) .4304(11) .8533(14) .034(6) Uiso ? ? 1.00000 ? ?
C351 .150(4) .4347(11) .8985(15) .041(7) Uiso ? ? 1.00000 ? ?
Cl1 .579(8) .519(3) .544(4) .36(9) Uani ? ? .50000 ? ?
Cl2 .288(9) .483(2) .531(4) .29(7) Uani ? ? .50000 ? ?
C0 .374(17) .522(5) .587(6) .12(4) Uiso ? ? .50000 ? ?
H132 .88496 .20873 .80576 .04700 Uiso ? ? 1.00000 ? ?
H133 1.02058 .13399 .85251 .05400 Uiso ? ? 1.00000 ? ?
H134 1.14863 .07766 .76597 .06300 Uiso ? ? 1.00000 ? ?
H135 1.14343 .10030 .63921 .05700 Uiso ? ? 1.00000 ? ?
H136 1.00275 .17523 .59768 .04600 Uiso ? ? 1.00000 ? ?
H14 .93997 .26743 .56606 .04200 Uiso ? ? 1.00000 ? ?
H232 .61662 .38019 .94208 .04100 Uiso ? ? 1.00000 ? ?
H233 .73174 .45592 .98988 .04000 Uiso ? ? 1.00000 ? ?
H234 .99982 .45929 1.08016 .04600 Uiso ? ? 1.00000 ? ?
H235 1.14154 .38288 1.11640 .04800 Uiso ? ? 1.00000 ? ?
H236 1.04641 .30820 1.05885 .02400 Uiso ? ? 1.00000 ? ?
H24 .83578 .22680 1.04259 .05100 Uiso ? ? 1.00000 ? ?
H332 .72828 .40671 .68436 .05300 Uiso ? ? 1.00000 ? ?
H333 .98313 .44041 .63141 .05400 Uiso ? ? 1.00000 ? ?
H334 1.09618 .52211 .67238 .08100 Uiso ? ? 1.00000 ? ?
H335 .95018 .56703 .76081 .07200 Uiso ? ? 1.00000 ? ?
H336 .70829 .53224 .81189 .04800 Uiso ? ? 1.00000 ? ?
H34 .41166 .50467 .84090 .04600 Uiso ? ? 1.00000 ? ?
H151a .76275 .34544 .49794 .07900 Uiso ? ? 1.00000 ? ?
H151b .68358 .38026 .55490 .07900 Uiso ? ? 1.00000 ? ?
H151c .55625 .34209 .50817 .07900 Uiso ? ? 1.00000 ? ?
H251a .68381 .13801 .98598 .07600 Uiso ? ? 1.00000 ? ?
H251b .70499 .13715 .90157 .07600 Uiso ? ? 1.00000 ? ?
H251c .51304 .14593 .92667 .07600 Uiso ? ? 1.00000 ? ?
H351a .12496 .46938 .90901 .06300 Uiso ? ? 1.00000 ? ?
H351b .17464 .41734 .94497 .06300 Uiso ? ? 1.00000 ? ?
H351c .04066 .42081 .87112 .06300 Uiso ? ? 1.00000 ? ?
H0 .14696 .27360 .74560 .05000 Uiso ? ? 1.00000 ? ?
H0a .31358 .55772 .58444 .15400 Uiso ? ? .50000 ? ?
H0b .38316 .51607 .64142 .15400 Uiso ? ? .50000 ? ?

loop_
_atom_site_aniso_label
_atom_site_aniso_U_11
_atom_site_aniso_U_22
_atom_site_aniso_U_33
_atom_site_aniso_U_12
_atom_site_aniso_U_13
_atom_site_aniso_U_23
Tl1 .0226(6) .0342(7) .0325(6) .0017(5) -.0014(4) -.0024(5)
Tl2 .0267(6) .0384(7) .0388(6) .0028(5) .0046(4) .0007(5)
Tl3 .0350(7) .0475(8) .0321(6) .0093(5) -.0088(5) -.0062(5)
Tl4 .0303(6) .0353(7) .0383(6) -.0051(5) .0053(5) -.0099(5)
Cl1 .17(5) .50(12) .38(9) -.09(6) -.05(5) .18(9)
Cl2 .35(8) .25(7) .28(7) .01(6) .11(6) .03(6)

loop_
_atom_type_symbol
_atom_type_description
_atom_type_oxidation_number
_atom_type_number_in_cell
_atom_type_scat_dispersion_real
_atom_type_scat_dispersion_imag
_atom_type_scat_source
C ? 0 122 .002 .002 'Int Tables Vol IV Tables 2.2B and 2.3.1'
H ? 0 116 0 0 'Int Tables Vol IV Tables 2.2B and 2.3.1'
Cl ? 0 4 .132 .159 'Int Tables Vol IV Tables 2.2B and 2.3.1'
N ? 0 24 .004 .003 'Int Tables Vol IV Tables 2.2B and 2.3.1'
O ? 0 4 .008 .006 'Int Tables Vol IV Tables 2.2B and 2.3.1'
Tl ? 0 16 -3.556 9.659 'Int Tables Vol IV Tables 2.2B and 2.3.1'

loop_
_diffrn_attenuator_code
_diffrn_attenuator_scale
? ?

loop_
_geom_angle_atom_site_label_1
_geom_angle_atom_site_label_2
_geom_angle_atom_site_label_3
_geom_angle_site_symmetry_1
_geom_angle_site_symmetry_2
_geom_angle_site_symmetry_3
_geom_angle
_geom_angle_publ_flag
Tl3 Tl1 N11 . . . 40.2(5) ?
Tl3 Tl1 N12 . . . 58.6(4) ?
Tl3 Tl1 N22 . . . 89.2(4) ?
Tl3 Tl1 N32 . . . 40.9(4) ?
Tl3 Tl1 Tl2 . . '1 655' 165.10(4) ?
N11 Tl1 N12 . . . 26.9(6) ?
N11 Tl1 N22 . . . 105.1(6) ?
N11 Tl1 N32 . . . 79.4(6) ?
N11 Tl1 Tl2 . . '1 655' 125.0(5) ?
N12 Tl1 N22 . . . 88.4(6) ?
N12 Tl1 N32 . . . 99.4(6) ?
N12 Tl1 Tl2 . . '1 655' 107.2(4) ?
N22 Tl1 N32 . . . 86.9(7) ?
N22 Tl1 Tl2 . . '1 655' 95.3(4) ?
N32 Tl1 Tl2 . . '1 655' 153.4(4) ?
Tl3 Tl2 Tl4 . . . 64.27(3) ?
Tl3 Tl2 O0 . . . 32.8(5) ?
Tl3 Tl2 N21 . . . 91.8(4) ?
Tl3 Tl2 N22 . . . 87.2(4) ?
Tl3 Tl2 N31 . . . 47.0(4) ?
Tl3 Tl2 Tl1 . . '1 455' 73.64(3) ?
Tl4 Tl2 O0 . . . 36.5(4) ?
Tl4 Tl2 N21 . . . 41.8(4) ?
Tl4 Tl2 N22 . . . 61.7(4) ?
Tl4 Tl2 N31 . . . 102.7(5) ?
Tl4 Tl2 Tl1 . . '1 455' 107.79(3) ?
O0 Tl2 N21 . . . 75.1(6) ?
O0 Tl2 N22 . . . 85.3(6) ?
O0 Tl2 N31 . . . 79.3(6) ?
O0 Tl2 Tl1 . . '1 455' 78.3(4) ?
N21 Tl2 N22 . . . 27.6(6) ?
N21 Tl2 N31 . . . 105.0(6) ?
N21 Tl2 Tl1 . . '1 455' 149.0(4) ?
N22 Tl2 N31 . . . 82.0(6) ?
N22 Tl2 Tl1 . . '1 455' 160.9(4) ?
N31 Tl2 Tl1 . . '1 455' 85.2(5) ?
Tl1 Tl3 Tl2 . . . 65.17(3) ?
Tl1 Tl3 O0 . . . 74.4(4) ?
Tl1 Tl3 N11 . . . 47.3(5) ?
Tl1 Tl3 N31 . . . 57.3(4) ?
Tl1 Tl3 N32 . . . 39.2(4) ?
Tl2 Tl3 O0 . . . 33.4(4) ?
Tl2 Tl3 N11 . . . 97.9(5) ?
Tl2 Tl3 N31 . . . 39.0(4) ?
Tl2 Tl3 N32 . . . 59.6(5) ?
O0 Tl3 N11 . . . 83.1(7) ?
O0 Tl3 N31 . . . 71.9(6) ?
O0 Tl3 N32 . . . 87.7(6) ?
N11 Tl3 N31 . . . 104.3(6) ?
N11 Tl3 N32 . . . 84.7(7) ?
N31 Tl3 N32 . . . 27.2(6) ?
Tl2 Tl4 O0 . . . 36.5(4) ?
Tl2 Tl4 N12 . . . 94.5(5) ?
Tl2 Tl4 N21 . . . 48.8(5) ?
O0 Tl4 N12 . . . 81.5(7) ?
O0 Tl4 N21 . . . 81.8(6) ?
N12 Tl4 N21 . . . 86.0(6) ?
Tl2 O0 Tl3 . . . 113.8(8) ?
Tl2 O0 Tl4 . . . 107.0(6) ?
Tl2 O0 H0 . . . 91.9(12) ?
Tl3 O0 Tl4 . . . 122.6(8) ?
Tl3 O0 H0 . . . 101.5(13) ?
Tl4 O0 H0 . . . 116.0(15) ?
Tl1 N11 Tl3 . . . 92.5(7) ?
Tl1 N11 N12 . . . 66.2(12) ?
Tl1 N11 C15 . . . 115.9(17) ?
Tl3 N11 N12 . . . 121.3(17) ?
Tl3 N11 C15 . . . 130.2(18) ?
N12 N11 C15 . . . 108(2) ?
Tl1 N12 Tl4 . . . 109.5(7) ?
Tl1 N12 N11 . . . 87.0(14) ?
Tl1 N12 C13 . . . 113.2(15) ?
Tl4 N12 N11 . . . 120.6(16) ?
Tl4 N12 C13 . . . 115.9(16) ?
N11 N12 C13 . . . 107(2) ?
N12 C13 C131 . . . 121(2) ?
N12 C13 C14 . . . 108(2) ?
C131 C13 C14 . . . 131(2) ?
C13 C131 C132 . . . 124(2) ?
C13 C131 C136 . . . 121(2) ?
C132 C131 C136 . . . 115(2) ?
C131 C132 C133 . . . 123(3) ?
C131 C132 H132 . . . 117(3) ?
C133 C132 H132 . . . 119(3) ?
C132 C133 C134 . . . 118(3) ?
C132 C133 H133 . . . 121(3) ?
C134 C133 H133 . . . 121(3) ?
C133 C134 C135 . . . 120(3) ?
C133 C134 H134 . . . 121(3) ?
C135 C134 H134 . . . 119(3) ?
C134 C135 C136 . . . 119(3) ?
C134 C135 H135 . . . 120(3) ?
C136 C135 H135 . . . 121(3) ?
C131 C136 C135 . . . 124(3) ?
C131 C136 H136 . . . 117(3) ?
C135 C136 H136 . . . 119(3) ?
C13 C14 C15 . . . 106(2) ?
C13 C14 H14 . . . 127(3) ?
C15 C14 H14 . . . 127(3) ?
N11 C15 C14 . . . 112(3) ?
N11 C15 C151 . . . 121(3) ?
C14 C15 C151 . . . 127(3) ?
C15 C151 H151a . . . 112(3) ?
C15 C151 H151b . . . 110(3) ?
C15 C151 H151c . . . 111(3) ?
H151a C151 H151b . . . 107(3) ?
H151a C151 H151c . . . 109(3) ?
H151b C151 H151c . . . 107(3) ?
Tl2 N21 Tl4 . . . 89.4(6) ?
Tl2 N21 N22 . . . 66.2(12) ?
Tl2 N21 C25 . . . 124.7(17) ?
Tl4 N21 N22 . . . 123.2(14) ?
Tl4 N21 C25 . . . 126.1(18) ?
N22 N21 C25 . . . 109(2) ?
Tl1 N22 Tl2 . . . 113.0(7) ?
Tl1 N22 N21 . . . 120.0(15) ?
Tl1 N22 C23 . . . 109.8(15) ?
Tl2 N22 N21 . . . 86.2(13) ?
Tl2 N22 C23 . . . 119.0(16) ?
N21 N22 C23 . . . 107(2) ?
N22 C23 C231 . . . 120(2) ?
N22 C23 C24 . . . 107(2) ?
C231 C23 C24 . . . 132(2) ?
C23 C231 C232 . . . 124(2) ?
C23 C231 C236 . . . 121(2) ?
C232 C231 C236 . . . 115(2) ?
C231 C232 C233 . . . 122(2) ?
C231 C232 H232 . . . 118(3) ?
C233 C232 H232 . . . 120(3) ?
C232 C233 C234 . . . 121(2) ?
C232 C233 H233 . . . 119(2) ?
C234 C233 H233 . . . 120(3) ?
C233 C234 C235 . . . 116(2) ?
C233 C234 H234 . . . 121(3) ?
C235 C234 H234 . . . 123(2) ?
C234 C235 C236 . . . 123(2) ?
C234 C235 H235 . . . 117(3) ?
C236 C235 H235 . . . 120(3) ?
C231 C236 C235 . . . 122(2) ?
C231 C236 H236 . . . 118(2) ?
C235 C236 H236 . . . 120(2) ?
C23 C24 C25 . . . 106(2) ?
C23 C24 H24 . . . 126(3) ?
C25 C24 H24 . . . 127(3) ?
N21 C25 C24 . . . 110(2) ?
N21 C25 C251 . . . 119(2) ?
C24 C25 C251 . . . 131(2) ?
C25 C251 H251a . . . 111(3) ?
C25 C251 H251b . . . 111(3) ?
C25 C251 H251c . . . 111(3) ?
H251a C251 H251b . . . 107(3) ?
H251a C251 H251c . . . 108(3) ?
H251b C251 H251c . . . 108(3) ?
Tl2 N31 Tl3 . . . 94.0(7) ?
Tl2 N31 N32 . . . 127.7(16) ?
Tl2 N31 C35 . . . 123.1(17) ?
Tl3 N31 N32 . . . 65.2(11) ?
Tl3 N31 C35 . . . 125.2(15) ?
N32 N31 C35 . . . 107(2) ?
Tl1 N32 Tl3 . . . 99.9(7) ?
Tl1 N32 N31 . . . 120.9(15) ?
Tl1 N32 C33 . . . 114.8(15) ?
Tl3 N32 N31 . . . 87.6(12) ?
Tl3 N32 C33 . . . 122.6(14) ?
N31 N32 C33 . . . 109(2) ?
N32 C33 C331 . . . 123(2) ?
N32 C33 C34 . . . 108(2) ?
C331 C33 C34 . . . 129(3) ?
C33 C331 C332 . . . 121(3) ?
C33 C331 C336 . . . 122(3) ?
C332 C331 C336 . . . 117(3) ?
C331 C332 C333 . . . 122(3) ?
C331 C332 H332 . . . 120(3) ?
C333 C332 H332 . . . 119(3) ?
C332 C333 C334 . . . 117(3) ?
C332 C333 H333 . . . 122(3) ?
C334 C333 H333 . . . 121(3) ?
C333 C334 C335 . . . 121(3) ?
C333 C334 H334 . . . 120(3) ?
C335 C334 H334 . . . 119(3) ?
C334 C335 C336 . . . 120(3) ?
C334 C335 H335 . . . 121(3) ?
C336 C335 H335 . . . 119(3) ?
C331 C336 C335 . . . 123(3) ?
C331 C336 H336 . . . 118(3) ?
C335 C336 H336 . . . 119(3) ?
C33 C34 C35 . . . 105(2) ?
C33 C34 H34 . . . 126(3) ?
C35 C34 H34 . . . 129(3) ?
N31 C35 C34 . . . 111(2) ?
N31 C35 C351 . . . 121(2) ?
C34 C35 C351 . . . 128(3) ?
C35 C351 H351a . . . 111(3) ?
C35 C351 H351b . . . 111(2) ?
C35 C351 H351c . . . 111(2) ?
H351a C351 H351b . . . 108(3) ?
H351a C351 H351c . . . 108(3) ?
H351b C351 H351c . . . 108(3) ?
C0 Cl1 Cl1 . . '3 666' 86(5) ?
C0 Cl1 Cl2 . . '3 666' 156(6) ?
Cl1 Cl1 Cl2 '3 666' . '3 666' 73(4) ?
C0 Cl2 Cl1 . . '3 666' 108(6) ?
Cl1 C0 Cl2 . . . 89(7) ?
Cl1 C0 H0a . . . 114(*) ?
Cl1 C0 H0b . . . 118(9) ?
Cl2 C0 H0a . . . 117(9) ?
Cl2 C0 H0b . . . 121(11) ?
H0a C0 H0b . . . 100(11) ?

loop_
_geom_bond_atom_site_label_1
_geom_bond_atom_site_label_2
_geom_bond_site_symmetry_1
_geom_bond_site_symmetry_2
_geom_bond_distance
_geom_bond_publ_flag
Tl1 Tl3 . . 4.0997(15) ?
Tl1 N11 . . 3.01(2) ?
Tl1 N12 . . 2.76(2) ?
Tl1 N22 . . 2.56(2) ?
Tl1 N32 . . 2.63(2) ?
Tl1 Tl2 . '1 655' 3.6852(15) ?
Tl2 Tl3 . . 4.0891(16) ?
Tl2 Tl4 . . 3.9524(17) ?
Tl2 O0 . . 2.459(18) ?
Tl2 N21 . . 2.97(2) ?
Tl2 N22 . . 2.73(2) ?
Tl2 N31 . . 2.58(2) ?
Tl3 O0 . . 2.422(19) ?
Tl3 N11 . . 2.65(2) ?
Tl3 N31 . . 3.00(2) ?
Tl3 N32 . . 2.72(2) ?
Tl4 O0 . . 2.46(2) ?
Tl4 N12 . . 2.63(2) ?
Tl4 N21 . . 2.63(2) ?
O0 H0 . . .927(18) ?
N11 N12 . . 1.36(3) ?
N11 C15 . . 1.35(4) ?
N12 C13 . . 1.36(3) ?
C13 C131 . . 1.45(4) ?
C13 C14 . . 1.43(4) ?
C131 C132 . . 1.42(4) ?
C131 C136 . . 1.41(4) ?
C132 C133 . . 1.35(4) ?
C132 H132 . . .97(3) ?
C133 C134 . . 1.44(4) ?
C133 H133 . . .97(3) ?
C134 C135 . . 1.39(4) ?
C134 H134 . . .96(3) ?
C135 C136 . . 1.34(4) ?
C135 H135 . . .99(3) ?
C136 H136 . . .98(3) ?
C14 C15 . . 1.31(4) ?
C14 H14 . . .98(3) ?
C15 C151 . . 1.53(4) ?
C151 H151a . . .95(3) ?
C151 H151b . . .98(3) ?
C151 H151c . . .96(3) ?
N21 N22 . . 1.38(3) ?
N21 C25 . . 1.33(3) ?
N22 C23 . . 1.38(3) ?
C23 C231 . . 1.45(4) ?
C23 C24 . . 1.41(4) ?
C231 C232 . . 1.39(4) ?
C231 C236 . . 1.40(3) ?
C232 C233 . . 1.36(4) ?
C232 H232 . . .97(2) ?
C233 C234 . . 1.40(3) ?
C233 H233 . . .97(3) ?
C234 C235 . . 1.36(4) ?
C234 H234 . . .98(3) ?
C235 C236 . . 1.34(4) ?
C235 H235 . . .97(2) ?
C236 H236 . . .97(2) ?
C24 C25 . . 1.38(4) ?
C24 H24 . . .99(3) ?
C25 C251 . . 1.44(4) ?
C251 H251a . . .97(3) ?
C251 H251b . . .97(3) ?
C251 H251c . . .95(3) ?
N31 N32 . . 1.37(3) ?
N31 C35 . . 1.34(4) ?
N32 C33 . . 1.36(3) ?
C33 C331 . . 1.45(4) ?
C33 C34 . . 1.42(4) ?
C331 C332 . . 1.41(4) ?
C331 C336 . . 1.37(4) ?
C332 C333 . . 1.41(4) ?
C332 H332 . . .97(3) ?
C333 C334 . . 1.42(5) ?
C333 H333 . . .96(3) ?
C334 C335 . . 1.38(5) ?
C334 H334 . . .98(4) ?
C335 C336 . . 1.34(4) ?
C335 H335 . . .98(3) ?
C336 H336 . . .98(3) ?
C34 C35 . . 1.36(4) ?
C34 H34 . . .98(3) ?
C35 C351 . . 1.54(4) ?
C351 H351a . . .96(3) ?
C351 H351b . . .95(3) ?
C351 H351c . . .96(3) ?
Cl1 C0 . . 1.78(14) ?
Cl1 Cl1 . '3 666' 2.10(10) ?
Cl1 Cl2 . '3 666' 1.77(10) ?
Cl2 C0 . . 1.53(13) ?
C0 H0a . . 1.04(13) ?
C0 H0b . . .99(11) ?

loop_
_geom_contact_atom_site_label_1
_geom_contact_atom_site_label_2
_geom_contact_distance
_geom_contact_site_symmetry_1
_geom_contact_site_symmetry_2
_geom_contact_publ_flag
Tl1 Tl2 4.4103(16) . . ?
Tl1 Tl3 4.6704(16) . '1 655' ?
Tl1 Tl4 4.4041(16) . . ?
Tl1 O0 4.162(18) . . ?
Tl1 O0 3.995(19) . '1 655' ?
Tl1 C13 3.52(3) . . ?
Tl1 C132 4.18(3) . . ?
Tl1 C14 4.09(3) . . ?
Tl1 C15 3.80(3) . . ?
Tl1 N21 3.47(2) . . ?
Tl1 C23 3.30(2) . . ?
Tl1 C231 3.50(2) . . ?
Tl1 C232 3.47(3) . . ?
Tl1 N31 3.54(2) . . ?
Tl1 C33 3.43(3) . . ?
Tl1 C331 3.64(3) . . ?
Tl1 C332 3.32(3) . . ?
Tl1 C351 3.90(3) . '1 655' ?
Tl1 H132 3.4304(13) . . ?
Tl1 H232 3.2221(11) . . ?
Tl1 H332 2.8616(11) . . ?
Tl1 H351c 3.0142(11) . '1 655' ?
Tl1 H0 3.3004(11) . '1 655' ?
Tl2 C23 3.60(2) . . ?
Tl2 C232 4.11(3) . . ?
Tl2 C236 4.02(2) . '1 455' ?
Tl2 C25 3.89(3) . . ?
Tl2 N32 3.59(2) . . ?
Tl2 C35 3.50(3) . . ?
Tl2 C351 3.68(3) . . ?
Tl2 H232 3.3347(11) . . ?
Tl2 H351b 3.3870(13) . . ?
Tl2 H351c 3.6039(13) . . ?
Tl2 H0 2.6568(11) . . ?
Tl3 Tl4 4.2791(18) . . ?
Tl3 N12 3.55(2) . . ?
Tl3 C14 3.99(3) . '1 455' ?
Tl3 C15 3.67(3) . . ?
Tl3 C151 3.92(3) . . ?
Tl3 C24 3.91(3) . '4 454' ?
Tl3 C33 3.64(2) . . ?
Tl3 C332 4.18(3) . . ?
Tl3 C333 4.03(3) . '1 455' ?
Tl3 C35 3.93(3) . . ?
Tl3 Cl2 4.35(7) . . ?
Tl3 H24 3.1027(12) . '4 454' ?
Tl3 H332 3.4303(12) . . ?
Tl3 H333 3.4030(12) . '1 455' ?
Tl3 H151c 3.6651(12) . . ?
Tl3 H251a 3.3605(11) . '4 454' ?
Tl3 H0 2.7611(12) . . ?
Tl4 N11 3.53(2) . . ?
Tl4 C13 3.45(3) . . ?
Tl4 C131 3.62(3) . . ?
Tl4 C131 3.97(3) . '1 455' ?
Tl4 C132 3.47(3) . . ?
Tl4 C132 3.95(3) . '1 455' ?
Tl4 C133 3.83(3) . '1 455' ?
Tl4 C134 3.64(3) . '1 455' ?
Tl4 C135 3.58(3) . '1 455' ?
Tl4 C136 3.71(3) . '1 455' ?
Tl4 N22 3.58(2) . . ?
Tl4 C235 3.91(3) . '4 454' ?
Tl4 C236 3.82(2) . '4 454' ?
Tl4 C25 3.58(2) . . ?
Tl4 C251 3.71(3) . . ?
Tl4 H132 3.1555(11) . . ?
Tl4 H235 3.6694(12) . '4 454' ?
Tl4 H236 3.5994(12) . '4 454' ?
Tl4 H335 3.6435(13) . '2 646' ?
Tl4 H251b 3.5128(11) . . ?
Tl4 H251c 3.4859(12) . . ?
Tl4 H0 2.9824(12) . . ?
O0 N11 3.37(3) . . ?
O0 N12 3.32(3) . . ?
O0 C13 3.58(3) . '1 455' ?
O0 C131 3.41(3) . '1 455' ?
O0 C132 3.56(3) . '1 455' ?
O0 N21 3.34(3) . . ?
O0 N22 3.52(2) . . ?
O0 N31 3.22(3) . . ?
O0 N32 3.57(3) . . ?
N11 C13 2.19(4) . . ?
N11 C14 2.19(4) . . ?
N11 C151 2.51(4) . . ?
N12 C131 2.45(3) . . ?
N12 C132 3.00(3) . . ?
N12 C14 2.24(3) . . ?
N12 C15 2.19(3) . . ?
C13 C132 2.53(4) . . ?
C13 C136 2.49(4) . . ?
C13 C15 2.18(4) . . ?
C13 H14 2.16(3) . . ?
C131 C133 2.44(4) . . ?
C131 C134 2.81(4) . . ?
C131 C135 2.44(4) . . ?
C131 C14 2.62(4) . . ?
C131 H132 2.05(3) . . ?
C131 H136 2.05(3) . . ?
C132 C134 2.40(4) . . ?
C132 C135 2.78(4) . . ?
C132 C136 2.38(4) . . ?
C132 H133 2.03(3) . . ?
C133 C135 2.45(4) . . ?
C133 C136 2.76(4) . . ?
C133 H132 2.02(3) . . ?
C133 H134 2.11(3) . . ?
C134 C136 2.36(4) . . ?
C134 H133 2.12(3) . . ?
C134 H135 2.07(3) . . ?
C135 H134 2.04(3) . . ?
C135 H136 2.01(3) . . ?
C136 H135 2.03(3) . . ?
C14 C151 2.55(4) . . ?
C15 H14 2.05(3) . . ?
C15 H151a 2.09(3) . . ?
C15 H151b 2.08(3) . . ?
C15 H151c 2.08(3) . . ?
N21 C23 2.23(3) . . ?
N21 C24 2.22(3) . . ?
N21 C251 2.39(4) . . ?
N22 C231 2.45(3) . . ?
N22 C232 2.96(3) . . ?
N22 C24 2.25(3) . . ?
N22 C25 2.21(3) . . ?
C23 C232 2.50(4) . . ?
C23 C236 2.48(3) . . ?
C23 C25 2.24(4) . . ?
C23 H24 2.15(2) . . ?
C231 C233 2.41(4) . . ?
C231 C234 2.83(4) . . ?
C231 C235 2.40(3) . . ?
C231 C24 2.61(4) . . ?
C231 H232 2.03(2) . . ?
C231 H236 2.04(2) . . ?
C232 C234 2.41(4) . . ?
C232 C235 2.71(3) . . ?
C232 C236 2.35(3) . . ?
C232 H233 2.02(3) . . ?
C233 C235 2.35(4) . . ?
C233 C236 2.71(4) . . ?
C233 H232 2.02(2) . . ?
C233 H234 2.09(2) . . ?
C234 C236 2.37(4) . . ?
C234 H233 2.06(3) . . ?
C234 H235 2.00(3) . . ?
C235 H234 2.07(3) . . ?
C235 H236 2.00(3) . . ?
C236 H235 2.01(2) . . ?
C24 C251 2.58(4) . . ?
C25 H24 2.13(2) . . ?
C25 H251a 2.00(3) . . ?
C25 H251b 2.00(3) . . ?
C25 H251c 1.99(3) . . ?
N31 C33 2.22(3) . . ?
N31 C34 2.24(4) . . ?
N31 C351 2.52(4) . . ?
N32 C331 2.47(4) . . ?
N32 C332 2.94(4) . . ?
N32 C34 2.24(4) . . ?
N32 C35 2.18(4) . . ?
C33 C332 2.49(4) . . ?
C33 C336 2.47(4) . . ?
C33 C35 2.21(4) . . ?
C33 H34 2.15(3) . . ?
C331 C333 2.46(4) . . ?
C331 C334 2.79(5) . . ?
C331 C335 2.39(4) . . ?
C331 C34 2.59(4) . . ?
C331 H332 2.07(3) . . ?
C331 H336 2.02(3) . . ?
C332 C334 2.41(5) . . ?
C332 C335 2.75(5) . . ?
C332 C336 2.38(4) . . ?
C332 Cl1 3.66(8) . . ?
C332 H333 2.08(3) . . ?
C333 C335 2.43(4) . . ?
C333 C336 2.78(4) . . ?
C333 Cl1 3.54(7) . . ?
C333 Cl2 3.91(8) . '1 655' ?
C333 H332 2.06(3) . . ?
C333 H334 2.08(3) . . ?
C334 C336 2.36(5) . . ?
C334 Cl1 3.78(7) . . ?
C334 Cl2 3.91(8) . '1 655' ?
C334 H333 2.09(4) . . ?
C334 H335 2.06(4) . . ?
C335 H334 2.05(3) . . ?
C335 H336 2.02(3) . . ?
C336 H335 2.01(3) . . ?
C34 C351 2.61(4) . . ?
C35 H34 2.12(3) . . ?
C35 H351a 2.09(3) . . ?
C35 H351b 2.08(3) . . ?
C35 H351c 2.09(3) . . ?
Cl1 Cl2 2.33(9) . . ?
Cl1 C0 2.67(14) . '3 666' ?
Cl1 H0a 2.40(7) . . ?
Cl1 H0a 3.26(8) . '3 666' ?
Cl1 H0b 2.41(7) . . ?
Cl2 Cl2 3.56(10) . '3 666' ?
Cl2 Cl2 4.32(9) . '3 566' ?
Cl2 C0 3.48(14) . '3 666' ?
Cl2 H333 3.26(7) . '1 455' ?
Cl2 H334 3.24(7) . '1 455' ?
Cl2 H251a 3.38(7) . '4 454' ?
Cl2 H0a 2.21(7) . . ?
Cl2 H0b 2.21(6) . . ?
H151a H151b 1.55133(16) . . ?
H151a H151c 1.5514(2) . . ?
H151b H151c 1.55134(16) . . ?
H251a H251b 1.5512(3) . . ?
H251a H251c 1.55128(16) . . ?
H251b H251c 1.55130(18) . . ?
H351a H351b 1.5514(2) . . ?
H351a H351c 1.5514(2) . . ?
H351b H351c 1.55130(19) . . ?
H0a H0b 1.55137(18) . . ?

loop_
_geom_hbond_atom_site_label_D
_geom_hbond_atom_site_label_H
_geom_hbond_atom_site_label_A
_geom_hbond_site_symmetry_D
_geom_hbond_site_symmetry_H
_geom_hbond_site_symmetry_A
_geom_hbond_distance_DH
_geom_hbond_distance_HA
_geom_hbond_distance_DA
_geom_hbond_angle_DHA
_geom_hbond_publ_flag
? ? ? ? ? ? ? ? ? ? ?

loop_
_geom_torsion_atom_site_label_1
_geom_torsion_atom_site_label_2
_geom_torsion_atom_site_label_3
_geom_torsion_atom_site_label_4
_geom_torsion_site_symmetry_1
_geom_torsion_site_symmetry_2
_geom_torsion_site_symmetry_3
_geom_torsion_site_symmetry_4
_geom_torsion
_geom_torsion_publ_flag
? ? ? ? ? ? ? ? ? ?
